data_7015118
loop_
_publ_author_name
'Sarma, Monima'
'Chatterjee, Tanmay'
'Das, Samar K.'

_publ_section_title
;
 Bringing an important macrocycle into a polyoxometalate matrix:
 synthesis, crystal structure, spectroscopy and electrochemistry of
 [Co(III)(transdiene)(Cl)2]2[Mo6O19],
 [Ni(II)(transdiene)][W6O19]&#x00B7;DMSO&#x00B7;DCM and
 [Zn(II)(transdsiene)(Cl)]2[W6O19].
;
_journal_issue 12
_journal_name_full 'Dalton transactions (Cambridge, England : 2003)'
_journal_page_first 2954
_journal_page_last 2966
_journal_paper_doi 10.1039/c0dt01208d
_journal_volume 40
_journal_year 2011
_chemical_formula_moiety '2(C16 H32 Cl N4 Zn), O19 W6'
_chemical_formula_sum 'C32 H64 Cl2 N8 O19 W6 Zn2'
_chemical_formula_weight 2169.65
_chemical_name_systematic
;
?
;
_space_group_IT_number 14
_symmetry_cell_setting monoclinic
_symmetry_space_group_name_Hall '-P 2ybc'
_symmetry_space_group_name_H-M 'P 1 21/c 1'
_atom_sites_solution_hydrogens geom
_atom_sites_solution_primary direct
_atom_sites_solution_secondary difmap
_audit_creation_method SHELXL-97
_cell_angle_alpha 90.00
_cell_angle_beta 111.842(3)
_cell_angle_gamma 90.00
_cell_formula_units_Z 2
_cell_length_a 14.799(3)
_cell_length_b 11.888(2)
_cell_length_c 18.130(3)
_cell_measurement_reflns_used 6024
_cell_measurement_temperature 298(2)
_cell_measurement_theta_max 23.48
_cell_measurement_theta_min 2.27
_cell_volume 2960.6(9)
_computing_cell_refinement 'Bruker SMART'
_computing_data_collection 'Bruker SMART'
_computing_data_reduction 'Bruker SAINT'
_computing_molecular_graphics 'Bruker SHELXTL'
_computing_publication_material 'Bruker SHELXTL'
_computing_structure_refinement 'Bruker SHELXTL'
_computing_structure_solution 'Bruker SHELXTL'
_diffrn_ambient_temperature 298(2)
_diffrn_measured_fraction_theta_full 1.000
_diffrn_measured_fraction_theta_max 1.000
_diffrn_measurement_device_type 'CCD area detector'
_diffrn_measurement_method 'phi and omega scans'
_diffrn_radiation_monochromator graphite
_diffrn_radiation_source 'fine-focus sealed tube'
_diffrn_radiation_type MoK\a
_diffrn_radiation_wavelength 0.71073
_diffrn_reflns_av_R_equivalents 0.0494
_diffrn_reflns_av_sigmaI/netI 0.0363
_diffrn_reflns_limit_h_max 17
_diffrn_reflns_limit_h_min -17
_diffrn_reflns_limit_k_max 14
_diffrn_reflns_limit_k_min -14
_diffrn_reflns_limit_l_max 21
_diffrn_reflns_limit_l_min -21
_diffrn_reflns_number 27908
_diffrn_reflns_theta_full 24.99
_diffrn_reflns_theta_max 24.99
_diffrn_reflns_theta_min 1.48
_exptl_absorpt_coefficient_mu 12.555
_exptl_absorpt_correction_T_max 0.3666
_exptl_absorpt_correction_T_min 0.2109
_exptl_absorpt_correction_type empirical
_exptl_absorpt_process_details 'Bruker SADABS'
_exptl_crystal_colour Colorless
_exptl_crystal_density_diffrn 2.434
_exptl_crystal_density_method 'not measured'
_exptl_crystal_description Block
_exptl_crystal_F_000 2004
_exptl_crystal_size_max 0.18
_exptl_crystal_size_mid 0.10
_exptl_crystal_size_min 0.10
_refine_diff_density_max 0.598
_refine_diff_density_min -0.926
_refine_diff_density_rms 0.160
_refine_ls_extinction_method none
_refine_ls_goodness_of_fit_ref 1.070
_refine_ls_hydrogen_treatment mixed
_refine_ls_matrix_type full
_refine_ls_number_parameters 327
_refine_ls_number_reflns 5219
_refine_ls_number_restraints 0
_refine_ls_restrained_S_all 1.070
_refine_ls_R_factor_all 0.0417
_refine_ls_R_factor_gt 0.0327
_refine_ls_shift/su_max 0.001
_refine_ls_shift/su_mean 0.000
_refine_ls_structure_factor_coef Fsqd
_refine_ls_weighting_details 'calc w=1/[\s^2^(Fo^2^)+(0.0287P)^2^+0.0000P] where P=(Fo^2^+2Fc^2^)/3'
_refine_ls_weighting_scheme calc
_refine_ls_wR_factor_gt 0.0653
_refine_ls_wR_factor_ref 0.0686
_reflns_number_gt 4529
_reflns_number_total 5219
_reflns_threshold_expression >2sigma(I)
_cod_data_source_file c0dt01208d.txt
_cod_data_source_block Zn-TDE-Cl-W6
_cod_depositor_comments
;
The following automatic conversions were performed:
'_symmetry_cell_setting' value 'Monoclinic' changed to 'monoclinic'
according to '/home/saulius/struct/CIF-dictionaries/cif_core.dic'
dictionary named 'cif_core.dic' version 2.4.1 from
2010-06-29.

'_exptl_absorpt_correction_type' value 'Empirical' changed to
'empirical' according to
'/home/saulius/struct/CIF-dictionaries/cif_core.dic' dictionary named
'cif_core.dic' version 2.4.1 from 2010-06-29.

Automatic conversion script
Id: cif_fix_enum 1555 2011-01-17 13:19:09Z saulius 
;
_cod_original_sg_symbol_H-M 'P 21/c'
_cod_database_code 7015118

loop_
_symmetry_equiv_pos_as_xyz
'x, y, z'
'-x, y+1/2, -z+1/2'
'-x, -y, -z'
'x, -y-1/2, z-1/2'

loop_
_atom_site_label
_atom_site_type_symbol
_atom_site_fract_x
_atom_site_fract_y
_atom_site_fract_z
_atom_site_U_iso_or_equiv
_atom_site_adp_type
_atom_site_occupancy
_atom_site_symmetry_multiplicity
_atom_site_calc_flag
_atom_site_refinement_flags
_atom_site_disorder_assembly
_atom_site_disorder_group
C1 C 0.8883(5) 0.6575(6) 0.6788(4) 0.0524(19) Uani 1 1 d . . .
H1A H 0.9466 0.6869 0.6733 0.063 Uiso 1 1 calc R . .
H1B H 0.9077 0.6101 0.7257 0.063 Uiso 1 1 calc R . .
C2 C 0.8253(6) 0.7544(6) 0.6875(4) 0.058(2) Uani 1 1 d . . .
H2A H 0.8604 0.7969 0.7352 0.070 Uiso 1 1 calc R . .
H2B H 0.8097 0.8046 0.6423 0.070 Uiso 1 1 calc R . .
C3 C 0.6877(6) 0.7634(6) 0.7259(4) 0.0555(19) Uani 1 1 d . . .
C4 C 0.6017(6) 0.7135(8) 0.7368(5) 0.078(3) Uani 1 1 d . . .
H4A H 0.5704 0.7731 0.7551 0.094 Uiso 1 1 calc R . .
H4B H 0.6258 0.6593 0.7797 0.094 Uiso 1 1 calc R . .
C5 C 0.5217(6) 0.6542(7) 0.6668(5) 0.068(2) Uani 1 1 d . . .
C6 C 0.5867(6) 0.4559(7) 0.6979(5) 0.062(2) Uani 1 1 d . . .
H6A H 0.5275 0.4273 0.7023 0.074 Uiso 1 1 calc R . .
H6B H 0.6305 0.4789 0.7504 0.074 Uiso 1 1 calc R . .
C7 C 0.6336(6) 0.3650(6) 0.6669(5) 0.059(2) Uani 1 1 d . . .
H7A H 0.6538 0.3038 0.7049 0.071 Uiso 1 1 calc R . .
H7B H 0.5869 0.3356 0.6175 0.071 Uiso 1 1 calc R . .
C8 C 0.7952(6) 0.3512(6) 0.6668(4) 0.0486(18) Uani 1 1 d . . .
C9 C 0.8838(5) 0.3984(6) 0.6570(4) 0.056(2) Uani 1 1 d . . .
H9A H 0.9195 0.3349 0.6478 0.067 Uiso 1 1 calc R . .
H9B H 0.9240 0.4299 0.7081 0.067 Uiso 1 1 calc R . .
C10 C 0.8793(5) 0.4865(6) 0.5947(4) 0.0502(18) Uani 1 1 d . . .
C11 C 0.7132(6) 0.8812(7) 0.7577(5) 0.077(3) Uani 1 1 d . . .
H11A H 0.7731 0.9037 0.7530 0.115 Uiso 1 1 calc R . .
H11B H 0.7205 0.8831 0.8126 0.115 Uiso 1 1 calc R . .
H11C H 0.6621 0.9318 0.7277 0.115 Uiso 1 1 calc R . .
C12 C 0.4843(6) 0.7348(8) 0.5964(6) 0.086(3) Uani 1 1 d . . .
H12A H 0.5378 0.7593 0.5825 0.129 Uiso 1 1 calc R . .
H12B H 0.4546 0.7987 0.6106 0.129 Uiso 1 1 calc R . .
H12C H 0.4372 0.6969 0.5519 0.129 Uiso 1 1 calc R . .
C13 C 0.4366(7) 0.6213(8) 0.6932(6) 0.095(3) Uani 1 1 d . . .
H13A H 0.3935 0.5707 0.6549 0.143 Uiso 1 1 calc R . .
H13B H 0.4016 0.6878 0.6967 0.143 Uiso 1 1 calc R . .
H13C H 0.4623 0.5852 0.7441 0.143 Uiso 1 1 calc R . .
C14 C 0.8053(7) 0.2320(7) 0.6957(6) 0.087(3) Uani 1 1 d . . .
H14A H 0.7756 0.2242 0.7343 0.130 Uiso 1 1 calc R . .
H14B H 0.8731 0.2129 0.7196 0.130 Uiso 1 1 calc R . .
H14C H 0.7738 0.1826 0.6517 0.130 Uiso 1 1 calc R . .
C15 C 0.9843(5) 0.5117(7) 0.6004(5) 0.070(2) Uani 1 1 d . . .
H15A H 0.9839 0.5765 0.5688 0.104 Uiso 1 1 calc R . .
H15B H 1.0091 0.4481 0.5813 0.104 Uiso 1 1 calc R . .
H15C H 1.0249 0.5261 0.6548 0.104 Uiso 1 1 calc R . .
C16 C 0.8175(6) 0.4426(7) 0.5111(4) 0.067(2) Uani 1 1 d . . .
H16A H 0.7513 0.4329 0.5069 0.100 Uiso 1 1 calc R . .
H16B H 0.8430 0.3717 0.5024 0.100 Uiso 1 1 calc R . .
H16C H 0.8196 0.4957 0.4719 0.100 Uiso 1 1 calc R . .
Cl1 Cl 0.61148(14) 0.61706(18) 0.48023(11) 0.0637(5) Uani 1 1 d . . .
H1 H 0.829(4) 0.633(5) 0.579(3) 0.021(19) Uiso 1 1 d . . .
H3 H 0.520(3) 0.527(4) 0.603(3) 0.005(13) Uiso 1 1 d . . .
N1 N 0.8322(5) 0.5918(6) 0.6085(4) 0.0500(17) Uani 1 1 d . . .
N2 N 0.7350(4) 0.7083(5) 0.6919(3) 0.0513(15) Uani 1 1 d . . .
N3 N 0.5635(4) 0.5540(5) 0.6433(4) 0.0484(15) Uani 1 1 d . . .
N4 N 0.7195(4) 0.4100(5) 0.6530(3) 0.0497(15) Uani 1 1 d . . .
O1 O 0.9095(4) 0.4961(4) 0.1830(3) 0.0575(13) Uani 1 1 d . . .
O2 O 0.8462(3) 0.4162(4) 0.0220(3) 0.0500(12) Uani 1 1 d . . .
O3 O 0.7606(4) 0.3268(5) -0.1344(3) 0.0738(17) Uani 1 1 d . . .
O4 O 0.9329(3) 0.4221(4) -0.1470(3) 0.0499(12) Uani 1 1 d . . .
O5 O 0.9567(3) 0.2845(4) -0.0267(3) 0.0508(12) Uani 1 1 d . . .
O6 O 1.1107(3) 0.3675(4) -0.0478(3) 0.0517(12) Uani 1 1 d . . .
O7 O 1.1438(4) 0.2093(5) 0.0760(3) 0.0780(17) Uani 1 1 d . . .
O8 O 1.1773(3) 0.4451(4) 0.0981(3) 0.0549(13) Uani 1 1 d . . .
O9 O 1.0237(3) 0.3621(4) 0.1209(3) 0.0496(12) Uani 1 1 d . . .
O10 O 1.0000 0.5000 0.0000 0.0398(15) Uani 1 2 d S . .
W1 W 0.94657(2) 0.49714(2) 0.104767(16) 0.04507(10) Uani 1 1 d . . .
W2 W 0.86214(2) 0.39910(3) -0.077723(17) 0.04856(10) Uani 1 1 d . . .
W3 W 1.08315(2) 0.33222(2) 0.044843(17) 0.04831(10) Uani 1 1 d . . .
Zn1 Zn 0.68964(6) 0.57387(7) 0.61266(5) 0.0456(2) Uani 1 1 d . . .

loop_
_atom_site_aniso_label
_atom_site_aniso_U_11
_atom_site_aniso_U_22
_atom_site_aniso_U_33
_atom_site_aniso_U_23
_atom_site_aniso_U_13
_atom_site_aniso_U_12
C1 0.048(4) 0.055(5) 0.049(4) -0.002(4) 0.013(4) 0.005(4)
C2 0.068(5) 0.054(5) 0.052(5) -0.003(4) 0.022(4) -0.006(4)
C3 0.059(5) 0.050(5) 0.056(5) 0.000(4) 0.019(4) 0.014(4)
C4 0.091(7) 0.078(6) 0.090(7) -0.018(5) 0.061(6) 0.001(5)
C5 0.063(5) 0.065(6) 0.095(7) 0.005(5) 0.050(5) 0.018(5)
C6 0.054(5) 0.067(5) 0.072(5) 0.022(4) 0.032(4) 0.001(4)
C7 0.064(5) 0.047(5) 0.067(5) 0.022(4) 0.025(4) 0.002(4)
C8 0.063(5) 0.044(4) 0.037(4) 0.002(3) 0.017(4) 0.012(4)
C9 0.056(5) 0.060(5) 0.047(4) 0.001(4) 0.015(4) 0.022(4)
C10 0.052(4) 0.056(5) 0.047(4) -0.001(4) 0.024(4) 0.009(4)
C11 0.077(6) 0.064(6) 0.089(6) -0.016(5) 0.030(5) 0.026(5)
C12 0.073(6) 0.075(6) 0.118(8) 0.018(6) 0.045(6) 0.032(5)
C13 0.083(7) 0.092(7) 0.144(10) -0.001(7) 0.080(7) 0.012(6)
C14 0.096(7) 0.050(5) 0.121(8) 0.012(5) 0.048(6) 0.030(5)
C15 0.054(5) 0.099(7) 0.062(5) 0.011(5) 0.029(4) 0.007(5)
C16 0.079(6) 0.078(6) 0.046(5) -0.004(4) 0.025(4) 0.016(5)
Cl1 0.0538(11) 0.0761(14) 0.0546(12) 0.0146(10) 0.0126(9) 0.0078(10)
N1 0.055(4) 0.055(4) 0.042(4) 0.013(3) 0.020(3) 0.010(3)
N2 0.053(4) 0.047(4) 0.056(4) -0.002(3) 0.022(3) 0.001(3)
N3 0.047(4) 0.056(4) 0.046(4) 0.006(3) 0.022(3) -0.001(3)
N4 0.052(4) 0.045(4) 0.049(4) 0.004(3) 0.014(3) 0.013(3)
O1 0.073(3) 0.059(3) 0.047(3) 0.000(2) 0.031(3) -0.004(3)
O2 0.044(3) 0.051(3) 0.052(3) 0.002(2) 0.014(2) -0.008(2)
O3 0.061(4) 0.085(4) 0.062(3) -0.015(3) 0.008(3) -0.026(3)
O4 0.055(3) 0.052(3) 0.038(3) -0.005(2) 0.013(2) -0.010(2)
O5 0.062(3) 0.033(2) 0.058(3) -0.001(2) 0.023(2) -0.006(2)
O6 0.060(3) 0.049(3) 0.047(3) 0.004(2) 0.021(2) 0.007(3)
O7 0.091(4) 0.066(4) 0.081(4) 0.019(3) 0.037(3) 0.020(3)
O8 0.049(3) 0.058(3) 0.049(3) 0.006(2) 0.008(2) -0.003(3)
O9 0.055(3) 0.046(3) 0.044(3) 0.012(2) 0.015(2) 0.001(2)
O10 0.046(4) 0.024(3) 0.042(4) 0.003(3) 0.008(3) 0.000(3)
W1 0.05094(19) 0.04571(18) 0.03979(17) 0.00231(13) 0.01828(14) -0.00314(14)
W2 0.04639(18) 0.0517(2) 0.04273(18) -0.00219(14) 0.01094(14) -0.01246(14)
W3 0.0545(2) 0.04110(18) 0.04890(19) 0.00936(13) 0.01874(15) 0.00630(14)
Zn1 0.0445(5) 0.0450(5) 0.0495(5) 0.0052(4) 0.0201(4) 0.0053(4)

loop_
_atom_type_symbol
_atom_type_description
_atom_type_scat_dispersion_real
_atom_type_scat_dispersion_imag
_atom_type_scat_source
C C 0.0033 0.0016 'International Tables Vol C Tables 4.2.6.8 and 6.1.1.4'
H H 0.0000 0.0000 'International Tables Vol C Tables 4.2.6.8 and 6.1.1.4'
N N 0.0061 0.0033 'International Tables Vol C Tables 4.2.6.8 and 6.1.1.4'
O O 0.0106 0.0060 'International Tables Vol C Tables 4.2.6.8 and 6.1.1.4'
Cl Cl 0.1484 0.1585 'International Tables Vol C Tables 4.2.6.8 and 6.1.1.4'
Zn Zn 0.2839 1.4301 'International Tables Vol C Tables 4.2.6.8 and 6.1.1.4'
W W -0.8490 6.8722 'International Tables Vol C Tables 4.2.6.8 and 6.1.1.4'

loop_
_geom_angle_atom_site_label_1
_geom_angle_atom_site_label_2
_geom_angle_atom_site_label_3
_geom_angle
_geom_angle_site_symmetry_1
_geom_angle_site_symmetry_3
_geom_angle_publ_flag
N1 C1 C2 108.8(6) . . ?
N1 C1 H1A 109.9 . . ?
C2 C1 H1A 109.9 . . ?
N1 C1 H1B 109.9 . . ?
C2 C1 H1B 109.9 . . ?
H1A C1 H1B 108.3 . . ?
N2 C2 C1 109.1(6) . . ?
N2 C2 H2A 109.9 . . ?
C1 C2 H2A 109.9 . . ?
N2 C2 H2B 109.9 . . ?
C1 C2 H2B 109.9 . . ?
H2A C2 H2B 108.3 . . ?
N2 C3 C4 120.8(7) . . ?
N2 C3 C11 123.9(7) . . ?
C4 C3 C11 115.3(7) . . ?
C3 C4 C5 120.5(7) . . ?
C3 C4 H4A 107.2 . . ?
C5 C4 H4A 107.2 . . ?
C3 C4 H4B 107.2 . . ?
C5 C4 H4B 107.2 . . ?
H4A C4 H4B 106.8 . . ?
N3 C5 C12 109.0(7) . . ?
N3 C5 C4 109.2(7) . . ?
C12 C5 C4 109.2(8) . . ?
N3 C5 C13 111.1(7) . . ?
C12 C5 C13 109.4(7) . . ?
C4 C5 C13 108.9(7) . . ?
N3 C6 C7 109.9(6) . . ?
N3 C6 H6A 109.7 . . ?
C7 C6 H6A 109.7 . . ?
N3 C6 H6B 109.7 . . ?
C7 C6 H6B 109.7 . . ?
H6A C6 H6B 108.2 . . ?
N4 C7 C6 110.4(6) . . ?
N4 C7 H7A 109.6 . . ?
C6 C7 H7A 109.6 . . ?
N4 C7 H7B 109.6 . . ?
C6 C7 H7B 109.6 . . ?
H7A C7 H7B 108.1 . . ?
N4 C8 C9 121.4(7) . . ?
N4 C8 C14 123.9(7) . . ?
C9 C8 C14 114.7(7) . . ?
C8 C9 C10 123.2(6) . . ?
C8 C9 H9A 106.5 . . ?
C10 C9 H9A 106.5 . . ?
C8 C9 H9B 106.5 . . ?
C10 C9 H9B 106.5 . . ?
H9A C9 H9B 106.5 . . ?
N1 C10 C9 110.2(6) . . ?
N1 C10 C16 107.7(6) . . ?
C9 C10 C16 110.0(6) . . ?
N1 C10 C15 110.2(6) . . ?
C9 C10 C15 108.5(6) . . ?
C16 C10 C15 110.3(6) . . ?
C3 C11 H11A 109.5 . . ?
C3 C11 H11B 109.5 . . ?
H11A C11 H11B 109.5 . . ?
C3 C11 H11C 109.5 . . ?
H11A C11 H11C 109.5 . . ?
H11B C11 H11C 109.5 . . ?
C5 C12 H12A 109.5 . . ?
C5 C12 H12B 109.5 . . ?
H12A C12 H12B 109.5 . . ?
C5 C12 H12C 109.5 . . ?
H12A C12 H12C 109.5 . . ?
H12B C12 H12C 109.5 . . ?
C5 C13 H13A 109.5 . . ?
C5 C13 H13B 109.5 . . ?
H13A C13 H13B 109.5 . . ?
C5 C13 H13C 109.5 . . ?
H13A C13 H13C 109.5 . . ?
H13B C13 H13C 109.5 . . ?
C8 C14 H14A 109.5 . . ?
C8 C14 H14B 109.5 . . ?
H14A C14 H14B 109.5 . . ?
C8 C14 H14C 109.5 . . ?
H14A C14 H14C 109.5 . . ?
H14B C14 H14C 109.5 . . ?
C10 C15 H15A 109.5 . . ?
C10 C15 H15B 109.5 . . ?
H15A C15 H15B 109.5 . . ?
C10 C15 H15C 109.5 . . ?
H15A C15 H15C 109.5 . . ?
H15B C15 H15C 109.5 . . ?
C10 C16 H16A 109.5 . . ?
C10 C16 H16B 109.5 . . ?
H16A C16 H16B 109.5 . . ?
C10 C16 H16C 109.5 . . ?
H16A C16 H16C 109.5 . . ?
H16B C16 H16C 109.5 . . ?
C1 N1 C10 116.3(6) . . ?
C1 N1 Zn1 105.6(4) . . ?
C10 N1 Zn1 116.5(5) . . ?
C1 N1 H1 99(5) . . ?
C10 N1 H1 111(5) . . ?
Zn1 N1 H1 107(5) . . ?
C3 N2 C2 120.6(6) . . ?
C3 N2 Zn1 129.4(5) . . ?
C2 N2 Zn1 108.2(4) . . ?
C5 N3 C6 117.4(6) . . ?
C5 N3 Zn1 118.9(5) . . ?
C6 N3 Zn1 104.5(4) . . ?
C5 N3 H3 107(3) . . ?
C6 N3 H3 102(3) . . ?
Zn1 N3 H3 106(3) . . ?
C8 N4 C7 121.3(6) . . ?
C8 N4 Zn1 130.3(5) . . ?
C7 N4 Zn1 108.4(4) . . ?
W2 O2 W1 117.2(2) . . ?
W1 O4 W2 117.4(2) 3_765 . ?
W3 O5 W2 117.8(2) . . ?
W3 O6 W1 117.2(2) . 3_765 ?
W3 O8 W2 117.6(2) . 3_765 ?
W3 O9 W1 116.6(2) . . ?
W1 O10 W1 180.0 . 3_765 ?
W1 O10 W3 90.094(12) . 3_765 ?
W1 O10 W3 89.906(12) 3_765 3_765 ?
W1 O10 W3 89.909(12) . . ?
W1 O10 W3 90.091(12) 3_765 . ?
W3 O10 W3 180.0 3_765 . ?
W1 O10 W2 89.951(15) . . ?
W1 O10 W2 90.050(15) 3_765 . ?
W3 O10 W2 89.982(15) 3_765 . ?
W3 O10 W2 90.018(16) . . ?
W1 O10 W2 90.051(15) . 3_765 ?
W1 O10 W2 89.948(15) 3_765 3_765 ?
W3 O10 W2 90.016(15) 3_765 3_765 ?
W3 O10 W2 89.983(15) . 3_765 ?
W2 O10 W2 180.0 . 3_765 ?
O1 W1 O4 102.2(2) . 3_765 ?
O1 W1 O9 103.0(2) . . ?
O4 W1 O9 86.9(2) 3_765 . ?
O1 W1 O6 103.8(2) . 3_765 ?
O4 W1 O6 87.4(2) 3_765 3_765 ?
O9 W1 O6 153.25(19) . 3_765 ?
O1 W1 O2 104.6(2) . . ?
O4 W1 O2 153.23(19) 3_765 . ?
O9 W1 O2 86.77(19) . . ?
O6 W1 O2 86.7(2) 3_765 . ?
O1 W1 O10 178.83(17) . . ?
O4 W1 O10 76.63(13) 3_765 . ?
O9 W1 O10 76.85(13) . . ?
O6 W1 O10 76.40(13) 3_765 . ?
O2 W1 O10 76.60(13) . . ?
O3 W2 O2 103.4(2) . . ?
O3 W2 O5 104.6(2) . . ?
O2 W2 O5 86.82(19) . . ?
O3 W2 O4 104.4(2) . . ?
O2 W2 O4 152.15(19) . . ?
O5 W2 O4 86.52(19) . . ?
O3 W2 O8 103.4(2) . 3_765 ?
O2 W2 O8 86.8(2) . 3_765 ?
O5 W2 O8 151.94(19) . 3_765 ?
O4 W2 O8 86.4(2) . 3_765 ?
O3 W2 O10 179.3(2) . . ?
O2 W2 O10 76.27(13) . . ?
O5 W2 O10 75.98(13) . . ?
O4 W2 O10 75.88(13) . . ?
O8 W2 O10 75.96(14) 3_765 . ?
O7 W3 O8 103.9(3) . . ?
O7 W3 O6 102.8(2) . . ?
O8 W3 O6 86.4(2) . . ?
O7 W3 O5 103.4(2) . . ?
O8 W3 O5 152.73(19) . . ?
O6 W3 O5 86.8(2) . . ?
O7 W3 O9 104.2(2) . . ?
O8 W3 O9 87.1(2) . . ?
O6 W3 O9 152.9(2) . . ?
O5 W3 O9 87.03(19) . . ?
O7 W3 O10 179.04(19) . . ?
O8 W3 O10 76.50(14) . . ?
O6 W3 O10 76.31(14) . . ?
O5 W3 O10 76.23(13) . . ?
O9 W3 O10 76.64(13) . . ?
N4 Zn1 N2 120.4(2) . . ?
N4 Zn1 N1 91.3(2) . . ?
N2 Zn1 N1 83.1(2) . . ?
N4 Zn1 N3 84.1(2) . . ?
N2 Zn1 N3 89.6(2) . . ?
N1 Zn1 N3 168.0(2) . . ?
N4 Zn1 Cl1 122.47(17) . . ?
N2 Zn1 Cl1 117.10(17) . . ?
N1 Zn1 Cl1 93.44(18) . . ?
N3 Zn1 Cl1 98.43(18) . . ?

loop_
_geom_bond_atom_site_label_1
_geom_bond_atom_site_label_2
_geom_bond_distance
_geom_bond_site_symmetry_2
_geom_bond_publ_flag
C1 N1 1.462(9) . ?
C1 C2 1.526(10) . ?
C1 H1A 0.9700 . ?
C1 H1B 0.9700 . ?
C2 N2 1.474(9) . ?
C2 H2A 0.9700 . ?
C2 H2B 0.9700 . ?
C3 N2 1.273(8) . ?
C3 C4 1.481(11) . ?
C3 C11 1.507(10) . ?
C4 C5 1.546(12) . ?
C4 H4A 0.9700 . ?
C4 H4B 0.9700 . ?
C5 N3 1.476(9) . ?
C5 C12 1.525(11) . ?
C5 C13 1.553(10) . ?
C6 N3 1.485(9) . ?
C6 C7 1.502(10) . ?
C6 H6A 0.9700 . ?
C6 H6B 0.9700 . ?
C7 N4 1.483(9) . ?
C7 H7A 0.9700 . ?
C7 H7B 0.9700 . ?
C8 N4 1.264(8) . ?
C8 C9 1.497(10) . ?
C8 C14 1.498(10) . ?
C9 C10 1.524(10) . ?
C9 H9A 0.9700 . ?
C9 H9B 0.9700 . ?
C10 N1 1.498(9) . ?
C10 C16 1.541(10) . ?
C10 C15 1.547(10) . ?
C11 H11A 0.9600 . ?
C11 H11B 0.9600 . ?
C11 H11C 0.9600 . ?
C12 H12A 0.9600 . ?
C12 H12B 0.9600 . ?
C12 H12C 0.9600 . ?
C13 H13A 0.9600 . ?
C13 H13B 0.9600 . ?
C13 H13C 0.9600 . ?
C14 H14A 0.9600 . ?
C14 H14B 0.9600 . ?
C14 H14C 0.9600 . ?
C15 H15A 0.9600 . ?
C15 H15B 0.9600 . ?
C15 H15C 0.9600 . ?
C16 H16A 0.9600 . ?
C16 H16B 0.9600 . ?
C16 H16C 0.9600 . ?
Cl1 Zn1 2.302(2) . ?
N1 Zn1 2.150(6) . ?
N1 H1 0.71(5) . ?
N2 Zn1 2.086(6) . ?
N3 Zn1 2.151(6) . ?
N3 H3 0.83(5) . ?
N4 Zn1 2.070(6) . ?
O1 W1 1.701(5) . ?
O2 W2 1.919(5) . ?
O2 W1 1.929(4) . ?
O3 W2 1.704(5) . ?
O4 W1 1.917(4) 3_765 ?
O4 W2 1.930(4) . ?
O5 W3 1.923(5) . ?
O5 W2 1.926(5) . ?
O6 W3 1.917(4) . ?
O6 W1 1.929(5) 3_765 ?
O7 W3 1.698(5) . ?
O8 W3 1.917(5) . ?
O8 W2 1.935(5) 3_765 ?
O9 W3 1.924(4) . ?
O9 W1 1.929(5) . ?
O10 W1 2.3135(4) . ?
O10 W1 2.3135(4) 3_765 ?
O10 W3 2.3257(4) 3_765 ?
O10 W3 2.3257(4) . ?
O10 W2 2.3339(4) . ?
O10 W2 2.3340(4) 3_765 ?
W1 O4 1.917(4) 3_765 ?
W1 O6 1.929(5) 3_765 ?
W2 O8 1.935(5) 3_765 ?

loop_
_geom_hbond_atom_site_label_D
_geom_hbond_atom_site_label_H
_geom_hbond_atom_site_label_A
_geom_hbond_distance_DH
_geom_hbond_distance_HA
_geom_hbond_distance_DA
_geom_hbond_angle_DHA
_geom_hbond_site_symmetry_A
C9 H9B O1 0.97 2.67 3.569(9) 154.5 3_766
C16 H16B O5 0.96 2.69 3.613(9) 162.2 4_566
N3 H3 Cl1 0.83(5) 2.61(5) 3.397(7) 157(4) 3_666

loop_
_geom_torsion_atom_site_label_1
_geom_torsion_atom_site_label_2
_geom_torsion_atom_site_label_3
_geom_torsion_atom_site_label_4
_geom_torsion
_geom_torsion_site_symmetry_1
_geom_torsion_site_symmetry_2
_geom_torsion_site_symmetry_3
_geom_torsion_site_symmetry_4
_geom_torsion_publ_flag
N1 N2 N3 N4 32.8(2) . . . . ?
